data_4511227
loop_
_publ_author_name
'Singh, Ruchi'
'Mrozinski, Jerzy'
'Bharadwaj, Parimal K.'

_publ_section_title
;
 Solvent-Induced Carboxylate Shift and Movement of an Anthryl Side-Group
 in Single-Crystal to Single-Crystal Structural Dynamics in a Gadolinium
 Coordination Polymer
;
_journal_issue 7
_journal_name_full 'Crystal Growth &amp; Design'
_journal_page_first 3623
_journal_paper_doi 10.1021/cg5005775
_journal_volume 14
_journal_year 2014
_chemical_formula_moiety 'C75 H59 Gd2 N5 O15'
_chemical_formula_sum 'C75 H59 Gd2 N5 O15'
_chemical_formula_weight 1584.77
_chemical_name_systematic
;
 ?
;
_space_group_IT_number 2
_symmetry_cell_setting triclinic
_symmetry_space_group_name_Hall '-P 1'
_symmetry_space_group_name_H-M 'P -1'
_atom_sites_solution_hydrogens geom
_atom_sites_solution_primary direct
_atom_sites_solution_secondary difmap
_audit_creation_method SHELXL-97
_cell_angle_alpha 109.838(5)
_cell_angle_beta 93.621(5)
_cell_angle_gamma 111.141(5)
_cell_formula_units_Z 2
_cell_length_a 15.418(5)
_cell_length_b 16.274(5)
_cell_length_c 17.876(5)
_cell_measurement_reflns_used 999
_cell_measurement_temperature 100(2)
_cell_measurement_theta_max 25.50
_cell_measurement_theta_min 1.24
_cell_volume 3846(2)
_computing_cell_refinement 'SAINT 6.45 ( Bruker, 2003)'
_computing_data_collection 'SMART 5.628 (Bruker, 2003)'
_computing_data_reduction 'SAINT 6.45 ( Bruker, 2003)'
_computing_molecular_graphics 'DIAMOND 2.1e'
_computing_structure_refinement 'SHELXL-97 (Sheldrick, 1997)'
_computing_structure_solution SIR-97
_diffrn_ambient_temperature 100(2)
_diffrn_measured_fraction_theta_full 0.978
_diffrn_measured_fraction_theta_max 0.978
_diffrn_radiation_monochromator graphite
_diffrn_radiation_source 'fine-focus sealed tube'
_diffrn_radiation_type MoK\a
_diffrn_radiation_wavelength 0.71073
_diffrn_reflns_av_R_equivalents 0.0501
_diffrn_reflns_av_sigmaI/netI 0.1234
_diffrn_reflns_limit_h_max 18
_diffrn_reflns_limit_h_min -15
_diffrn_reflns_limit_k_max 19
_diffrn_reflns_limit_k_min -19
_diffrn_reflns_limit_l_max 13
_diffrn_reflns_limit_l_min -21
_diffrn_reflns_number 20562
_diffrn_reflns_theta_full 25.50
_diffrn_reflns_theta_max 25.50
_diffrn_reflns_theta_min 1.24
_exptl_absorpt_coefficient_mu 1.772
_exptl_absorpt_correction_T_max 0.823
_exptl_absorpt_correction_T_min 0.734
_exptl_absorpt_correction_type empirical
_exptl_absorpt_process_details Sadabs
_exptl_crystal_colour Brown
_exptl_crystal_density_diffrn 1.368
_exptl_crystal_density_method 'not measured'
_exptl_crystal_description Block
_exptl_crystal_F_000 1584
_exptl_crystal_size_max 0.21
_exptl_crystal_size_mid 0.15
_exptl_crystal_size_min 0.11
_platon_squeeze_details
;
;
_refine_diff_density_max 3.416
_refine_diff_density_min -2.085
_refine_diff_density_rms 0.256
_refine_ls_extinction_method none
_refine_ls_goodness_of_fit_ref 0.958
_refine_ls_hydrogen_treatment mixed
_refine_ls_matrix_type full
_refine_ls_number_parameters 861
_refine_ls_number_reflns 14019
_refine_ls_number_restraints 334
_refine_ls_restrained_S_all 0.952
_refine_ls_R_factor_all 0.1092
_refine_ls_R_factor_gt 0.0700
_refine_ls_shift/su_max 0.000
_refine_ls_shift/su_mean 0.002
_refine_ls_structure_factor_coef Fsqd
_refine_ls_weighting_details 'calc w=1/[\s^2^(Fo^2^)+(0.1212P)^2^+0.0000P] where P=(Fo^2^+2Fc^2^)/3'
_refine_ls_weighting_scheme calc
_refine_ls_wR_factor_gt 0.1787
_refine_ls_wR_factor_ref 0.2063
_reflns_number_gt 8777
_reflns_number_total 14019
_reflns_threshold_expression >2sigma(I)
_cod_data_source_file cg5005775_si_002.cif
_cod_data_source_block 1b
_cod_depositor_comments
;
The following automatic conversions were performed:

'_symmetry_cell_setting' value 'Triclinic' changed to 'triclinic'
according to
/usr/data/users/saulius/crontab/automatic-downloads/rss-feeds/ACS/lib/dictionaries/cif_core.dic
dictionary named 'cif_core.dic' version 2.4.2 from
2011-04-26.

'_exptl_absorpt_correction_type' value 'Empirical'
changed to 'empirical' according to
/usr/data/users/saulius/crontab/automatic-downloads/rss-feeds/ACS/lib/dictionaries/cif_core.dic
dictionary named 'cif_core.dic' version 2.4.2 from 2011-04-26.

Automatic conversion script
Id: cif_fix_values 2281 2013-09-26 08:29:07Z andrius 

 Adding full bibliography for 4511225--4511228.cif.
;
_cod_original_sg_symbol_H-M P-1
_cod_database_code 4511227

loop_
_symmetry_equiv_pos_as_xyz
'x, y, z'
'-x, -y, -z'

loop_
_atom_site_label
_atom_site_type_symbol
_atom_site_fract_x
_atom_site_fract_y
_atom_site_fract_z
_atom_site_U_iso_or_equiv
_atom_site_adp_type
_atom_site_occupancy
_atom_site_symmetry_multiplicity
_atom_site_calc_flag
_atom_site_refinement_flags
C1 C -0.0378(6) 0.0807(7) 0.3980(6) 0.015(2) Uiso 1 1 d U
C2 C -0.0847(6) -0.0178(7) 0.3362(6) 0.015(2) Uiso 1 1 d U
C3 C -0.1171(7) -0.0966(7) 0.3582(6) 0.019(2) Uiso 1 1 d U
H3 H -0.1009 -0.0891 0.4118 0.022 Uiso 1 1 calc R
C4 C -0.1733(7) -0.1855(7) 0.2993(6) 0.017(2) Uani 1 1 d U
C5 C -0.1936(7) -0.1982(8) 0.2190(7) 0.024(2) Uani 1 1 d U
H5 H -0.2332 -0.2582 0.1802 0.029 Uiso 1 1 calc R
C6 C -0.1543(8) -0.1203(7) 0.1959(6) 0.023(2) Uani 1 1 d U
C7 C -0.1038(7) -0.0305(7) 0.2552(6) 0.021(2) Uani 1 1 d U
H7 H -0.0821 0.0222 0.2410 0.025 Uiso 1 1 calc R
C8 C -0.2126(7) -0.2708(7) 0.3205(6) 0.017(2) Uani 1 1 d U
C9 C -0.1109(9) -0.0671(8) 0.0838(7) 0.034(3) Uani 1 1 d U
H9A H -0.0489 -0.0696 0.0861 0.041 Uiso 1 1 calc R
H9B H -0.1023 -0.0031 0.1187 0.041 Uiso 1 1 calc R
C10 C -0.1540(8) -0.0885(8) -0.0034(7) 0.028(2) Uani 1 1 d U
C11 C -0.2321(8) -0.0668(7) -0.0155(7) 0.028(2) Uani 1 1 d U
C12 C -0.2725(9) -0.0289(9) 0.0504(8) 0.038(3) Uani 1 1 d U
H12 H -0.2487 -0.0198 0.1031 0.045 Uiso 1 1 calc R
C13 C -0.3485(9) -0.0059(8) 0.0343(8) 0.040(3) Uani 1 1 d U
H13 H -0.3741 0.0200 0.0774 0.048 Uiso 1 1 calc R
C14 C -0.3875(10) -0.0202(9) -0.0440(9) 0.045(3) Uani 1 1 d U
H14 H -0.4376 -0.0032 -0.0524 0.054 Uiso 1 1 calc R
C15 C -0.3525(8) -0.0586(9) -0.1070(8) 0.038(3) Uani 1 1 d U
H15 H -0.3816 -0.0720 -0.1595 0.046 Uiso 1 1 calc R
C16 C -0.2696(9) -0.0796(8) -0.0951(8) 0.033(2) Uani 1 1 d U
C17 C -0.2285(8) -0.1138(8) -0.1587(7) 0.034(2) Uani 1 1 d U
H17 H -0.2552 -0.1239 -0.2108 0.040 Uiso 1 1 calc R
C18 C -0.1483(9) -0.1341(8) -0.1481(7) 0.033(2) Uani 1 1 d U
C19 C -0.1030(8) -0.1641(8) -0.2125(7) 0.032(2) Uani 1 1 d DU
H19 H -0.1261 -0.1698 -0.2642 0.039 Uiso 1 1 calc R
C20 C -0.0274(9) -0.1846(8) -0.2004(8) 0.041(3) Uani 1 1 d DU
H20 H 0.0026 -0.2024 -0.2428 0.049 Uiso 1 1 calc R
C21 C 0.0055(9) -0.1788(8) -0.1233(7) 0.037(3) Uani 1 1 d DU
H21 H 0.0552 -0.1969 -0.1163 0.045 Uiso 1 1 calc R
C22 C -0.0322(8) -0.1480(8) -0.0584(7) 0.029(2) Uani 1 1 d DU
H22 H -0.0069 -0.1432 -0.0078 0.035 Uiso 1 1 calc R
C23 C -0.1111(7) -0.1226(7) -0.0677(6) 0.024(2) Uani 1 1 d DU
C24 C 0.2464(7) 0.2529(8) 0.4450(7) 0.024(2) Uani 1 1 d U
C25 C 0.1607(7) 0.4754(7) 0.6650(6) 0.0182(17) Uani 1 1 d U
C26 C 0.0884(7) 0.5172(7) 0.6804(6) 0.018(2) Uani 1 1 d U
C27 C 0.0548(8) 0.5232(7) 0.7516(7) 0.023(2) Uani 1 1 d U
H27 H 0.0777 0.5020 0.7875 0.028 Uiso 1 1 calc R
C28 C -0.0145(7) 0.5616(7) 0.7698(6) 0.021(2) Uani 1 1 d U
C29 C -0.0458(7) 0.5918(7) 0.7137(6) 0.019(2) Uani 1 1 d U
H29 H -0.0928 0.6149 0.7230 0.022 Uiso 1 1 calc R
C30 C -0.0097(7) 0.5887(7) 0.6444(6) 0.022(2) Uani 1 1 d U
C31 C 0.0563(7) 0.5495(6) 0.6263(6) 0.0149(19) Uani 1 1 d U
H31 H 0.0789 0.5448 0.5786 0.018 Uiso 1 1 calc R
C32 C 0.0374(7) 0.3660(8) 0.4080(7) 0.024(2) Uiso 1 1 d U
C33 C -0.0042(8) 0.5537(8) 0.9046(6) 0.022(2) Uani 1 1 d U
H33A H 0.0640 0.5892 0.9147 0.027 Uiso 1 1 calc R
H33B H -0.0171 0.4865 0.8881 0.027 Uiso 1 1 calc R
C34 C -0.0388(7) 0.5866(8) 0.9820(7) 0.026(2) Uani 1 1 d DU
C35 C 0.0109(7) 0.6783(8) 1.0398(7) 0.024(2) Uani 1 1 d U
C36 C 0.0941(8) 0.7495(9) 1.0322(8) 0.034(2) Uani 1 1 d U
H36 H 0.1183 0.7326 0.9857 0.040 Uiso 1 1 calc R
C37 C 0.1394(8) 0.8397(9) 1.0887(9) 0.040(3) Uani 1 1 d U
H37 H 0.1934 0.8829 1.0810 0.048 Uiso 1 1 calc R
C38 C 0.1035(9) 0.8675(9) 1.1596(9) 0.046(3) Uani 1 1 d U
H38 H 0.1327 0.9302 1.1975 0.055 Uiso 1 1 calc R
C39 C 0.0275(9) 0.8044(9) 1.1733(8) 0.038(3) Uani 1 1 d U
H39 H 0.0072 0.8234 1.2217 0.045 Uiso 1 1 calc R
C40 C -0.0220(8) 0.7091(8) 1.1146(7) 0.025(2) Uani 1 1 d U
C41 C -0.1020(8) 0.6429(8) 1.1267(7) 0.026(2) Uani 1 1 d U
H41 H -0.1198 0.6609 1.1765 0.032 Uiso 1 1 calc R
C42 C -0.1572(8) 0.5503(8) 1.0673(7) 0.029(2) Uani 1 1 d U
C43 C -0.2391(8) 0.4878(8) 1.0802(7) 0.036(3) Uani 1 1 d DU
H43 H -0.2594 0.5060 1.1288 0.043 Uiso 1 1 calc R
C44 C -0.2884(9) 0.3996(8) 1.0201(8) 0.040(3) Uani 1 1 d DU
H44 H -0.3413 0.3571 1.0298 0.048 Uiso 1 1 calc R
C45 C -0.2633(9) 0.3688(9) 0.9429(8) 0.045(3) Uani 1 1 d DU
H45 H -0.3016 0.3098 0.9019 0.054 Uiso 1 1 calc R
C46 C -0.1810(8) 0.4287(7) 0.9306(7) 0.030(2) Uani 1 1 d DU
H46 H -0.1613 0.4087 0.8820 0.036 Uiso 1 1 calc R
C47 C -0.1251(7) 0.5221(7) 0.9927(6) 0.021(2) Uani 1 1 d DU
C48 C 0.4386(7) 0.5867(7) 0.6160(6) 0.020(2) Uani 1 1 d U
C49 C 0.5178(7) 0.6756(7) 0.6184(6) 0.020(2) Uani 1 1 d U
C50 C 0.5135(7) 0.7654(7) 0.6556(6) 0.019(2) Uani 1 1 d U
H50 H 0.4604 0.7687 0.6761 0.022 Uiso 1 1 calc R
C51 C 0.5873(7) 0.8479(7) 0.6617(7) 0.023(2) Uani 1 1 d U
C52 C 0.6651(7) 0.8426(7) 0.6306(7) 0.022(2) Uani 1 1 d U
H52 H 0.7159 0.8981 0.6355 0.026 Uiso 1 1 calc R
C53 C 0.6676(8) 0.7529(7) 0.5914(6) 0.020(2) Uani 1 1 d U
C54 C 0.5945(7) 0.6689(7) 0.5841(7) 0.023(2) Uani 1 1 d U
H54 H 0.5966 0.6099 0.5572 0.028 Uiso 1 1 calc R
C55 C 0.6520(8) 1.0294(7) 0.7113(7) 0.024(2) Uani 1 1 d U
H55A H 0.6928 1.0230 0.6725 0.029 Uiso 1 1 calc R
H55B H 0.6912 1.0585 0.7657 0.029 Uiso 1 1 calc R
C56 C 0.6036(7) 1.0920(7) 0.7008(7) 0.024(2) Uani 1 1 d U
C57 C 0.5964(8) 1.1051(7) 0.6273(7) 0.026(2) Uani 1 1 d U
C58 C 0.6370(9) 1.0673(8) 0.5602(8) 0.037(3) Uani 1 1 d U
H58 H 0.6659 1.0269 0.5630 0.044 Uiso 1 1 calc R
C59 C 0.6346(10) 1.0885(10) 0.4929(8) 0.047(3) Uani 1 1 d U
H59 H 0.6645 1.0656 0.4521 0.056 Uiso 1 1 calc R
C60 C 0.5865(9) 1.1456(9) 0.4851(8) 0.040(3) Uani 1 1 d U
H60 H 0.5832 1.1581 0.4382 0.047 Uiso 1 1 calc R
C61 C 0.5451(8) 1.1821(8) 0.5449(8) 0.036(3) Uani 1 1 d U
H61 H 0.5155 1.2208 0.5387 0.043 Uiso 1 1 calc R
C62 C 0.5457(8) 1.1628(8) 0.6178(8) 0.035(3) Uani 1 1 d U
C63 C 0.5043(9) 1.2000(8) 0.6825(8) 0.038(3) Uani 1 1 d U
H63 H 0.4712 1.2357 0.6757 0.045 Uiso 1 1 calc R
C64 C 0.5095(8) 1.1872(8) 0.7535(8) 0.032(2) Uani 1 1 d U
C65 C 0.4653(10) 1.2210(10) 0.8142(9) 0.048(3) Uani 1 1 d U
H65 H 0.4341 1.2583 0.8078 0.058 Uiso 1 1 calc R
C66 C 0.4650(10) 1.2024(10) 0.8829(9) 0.050(3) Uani 1 1 d U
H66 H 0.4317 1.2241 0.9211 0.060 Uiso 1 1 calc R
C67 C 0.5159(9) 1.1499(9) 0.8952(9) 0.044(3) Uani 1 1 d U
H67 H 0.5174 1.1378 0.9424 0.052 Uiso 1 1 calc R
C68 C 0.5631(8) 1.1167(8) 0.8378(7) 0.029(3) Uiso 1 1 d U
H68 H 0.5981 1.0840 0.8478 0.035 Uiso 1 1 calc R
C69 C 0.5604(8) 1.1307(8) 0.7633(7) 0.030(2) Uani 1 1 d U
C70 C -0.0883(7) 0.3079(7) 0.5914(6) 0.024(2) Uani 1 1 d U
H70 H -0.0966 0.3360 0.5556 0.029 Uiso 1 1 calc R
C71 C -0.1326(9) 0.2620(9) 0.7039(8) 0.036(3) Uani 1 1 d U
H71A H -0.1769 0.2669 0.7389 0.054 Uiso 1 1 calc R
H71B H -0.0690 0.2948 0.7361 0.054 Uiso 1 1 calc R
H71C H -0.1456 0.1958 0.6748 0.054 Uiso 1 1 calc R
C72 C -0.2116(8) 0.3481(8) 0.6521(8) 0.035(3) Uani 1 1 d U
H72A H -0.2441 0.3396 0.6948 0.053 Uiso 1 1 calc R
H72B H -0.2569 0.3178 0.6014 0.053 Uiso 1 1 calc R
H72C H -0.1792 0.4151 0.6640 0.053 Uiso 1 1 calc R
N1 N -0.1727(7) -0.1365(6) 0.1137(5) 0.027(2) Uani 1 1 d U
N2 N -0.0503(6) 0.5676(6) 0.8391(5) 0.0217(19) Uani 1 1 d DU
N3 N 0.5782(6) 0.9331(6) 0.6979(6) 0.025(2) Uani 1 1 d DU
N4 N -0.1425(7) 0.3051(7) 0.6463(6) 0.028(2) Uani 1 1 d U
O1 O -0.0055(5) 0.0975(5) 0.4718(4) 0.0207(15) Uani 1 1 d U
O2 O -0.0300(5) 0.1494(5) 0.3775(4) 0.0254(15) Uani 1 1 d U
O3 O -0.1784(5) -0.2712(5) 0.3882(4) 0.0203(15) Uani 1 1 d U
O4 O -0.2849(5) -0.3421(5) 0.2721(4) 0.0218(16) Uani 1 1 d U
O5 O 0.1706(5) 0.1814(5) 0.4227(4) 0.0213(14) Uani 1 1 d U
O6 O 0.2565(5) 0.3352(5) 0.4984(4) 0.0207(13) Uani 1 1 d U
O7 O 0.1670(5) 0.4345(5) 0.5909(4) 0.0181(12) Uani 1 1 d U
O8 O -0.0261(5) 0.2739(5) 0.5861(4) 0.0238(15) Uani 1 1 d U
O9 O -0.0122(5) 0.3467(5) 0.4575(4) 0.0197(14) Uani 1 1 d U
O10 O 0.1107(5) 0.3487(5) 0.4020(4) 0.0193(14) Uani 1 1 d U
O11 O 0.2181(5) 0.4857(5) 0.7229(4) 0.0177(14) Uani 1 1 d U
O12 O 0.3654(5) 0.5881(5) 0.6391(5) 0.0231(15) Uani 1 1 d U
O13 O 0.4516(5) 0.5101(5) 0.5908(5) 0.0250(15) Uani 1 1 d U
O14 O 0.4424(6) 0.5201(6) 0.7566(5) 0.042(2) Uani 1 1 d U
O15 O 0.4029(5) 0.3257(5) 0.6101(5) 0.0261(16) Uani 1 1 d U
Gd1 Gd 0.08124(3) 0.27006(3) 0.49861(3) 0.01618(15) Uani 1 1 d U
Gd2 Gd 0.31794(3) 0.42723(3) 0.63895(3) 0.01760(15) Uani 1 1 d U
C73 C 0.5068(14) 0.4969(13) 0.7802(12) 0.084(6) Uani 1 1 d U
H1A H 0.4889 0.4324 0.7698 0.101 Uiso 1 1 calc R
N5 N 0.5951(13) 0.5537(13) 0.8172(15) 0.148(10) Uani 1 1 d DU
C75 C 0.662(2) 0.519(3) 0.847(2) 0.25(2) Uani 1 1 d DU
H2S1 H 0.7254 0.5684 0.8639 0.381 Uiso 1 1 calc R
H2S2 H 0.6610 0.4637 0.8032 0.381 Uiso 1 1 calc R
H2S3 H 0.6434 0.5021 0.8914 0.381 Uiso 1 1 calc R
C74 C 0.622(3) 0.6565(16) 0.843(3) 0.32(3) Uani 1 1 d DU
H74A H 0.6882 0.6902 0.8690 0.474 Uiso 1 1 calc R
H74B H 0.5847 0.6757 0.8812 0.474 Uiso 1 1 calc R
H74C H 0.6105 0.6710 0.7969 0.474 Uiso 1 1 calc R
H1N1 H -0.193(6) -0.193(7) 0.080(6) 0.00(2) Uiso 1 1 d .
H2N2 H -0.090(5) 0.600(5) 0.857(5) 0.00(2) Uiso 1 1 d D
H1N3 H 0.511(2) 0.898(6) 0.690(7) 0.03(3) Uiso 1 1 d D

loop_
_atom_site_aniso_label
_atom_site_aniso_U_11
_atom_site_aniso_U_22
_atom_site_aniso_U_33
_atom_site_aniso_U_23
_atom_site_aniso_U_13
_atom_site_aniso_U_12
C4 0.026(5) 0.018(5) 0.021(5) 0.014(4) 0.020(4) 0.015(4)
C5 0.028(6) 0.022(5) 0.026(5) 0.016(5) 0.003(5) 0.010(4)
C6 0.042(6) 0.015(5) 0.019(5) 0.012(4) 0.005(5) 0.014(5)
C7 0.026(5) 0.020(5) 0.023(5) 0.019(4) 0.005(4) 0.006(4)
C8 0.031(5) 0.007(4) 0.009(5) 0.002(4) 0.006(4) 0.006(4)
C9 0.049(7) 0.027(6) 0.021(5) 0.010(5) 0.008(5) 0.008(5)
C10 0.048(6) 0.018(6) 0.020(5) 0.011(5) 0.011(5) 0.012(5)
C11 0.046(6) 0.014(5) 0.028(5) 0.014(5) 0.016(5) 0.011(5)
C12 0.060(8) 0.034(7) 0.030(6) 0.019(6) 0.022(6) 0.023(6)
C13 0.050(7) 0.028(7) 0.049(6) 0.019(6) 0.038(6) 0.015(6)
C14 0.047(8) 0.036(8) 0.062(8) 0.023(7) 0.022(6) 0.021(6)
C15 0.033(6) 0.032(7) 0.039(6) 0.009(6) -0.001(5) 0.008(5)
C16 0.046(7) 0.025(6) 0.037(6) 0.018(5) 0.014(5) 0.018(5)
C17 0.041(6) 0.033(7) 0.024(6) 0.012(5) 0.003(5) 0.012(5)
C18 0.062(7) 0.021(6) 0.025(5) 0.011(5) 0.009(5) 0.023(6)
C19 0.047(7) 0.025(6) 0.018(5) 0.011(5) 0.010(5) 0.005(5)
C20 0.065(8) 0.024(6) 0.030(6) 0.012(6) 0.023(6) 0.013(6)
C21 0.060(8) 0.034(7) 0.033(6) 0.024(6) 0.027(6) 0.023(6)
C22 0.048(7) 0.027(6) 0.025(6) 0.022(5) 0.014(5) 0.017(5)
C23 0.034(6) 0.011(5) 0.018(5) 0.007(4) 0.005(4) -0.002(4)
C24 0.024(4) 0.028(5) 0.022(5) 0.008(4) 0.007(4) 0.015(3)
C25 0.023(4) 0.015(5) 0.019(4) 0.009(4) 0.014(4) 0.005(4)
C26 0.024(5) 0.014(5) 0.023(5) 0.008(4) 0.013(4) 0.012(4)
C27 0.042(6) 0.028(6) 0.023(6) 0.016(5) 0.017(5) 0.032(5)
C28 0.028(5) 0.022(6) 0.021(5) 0.008(5) 0.008(4) 0.018(5)
C29 0.029(5) 0.019(5) 0.014(5) 0.005(4) 0.002(4) 0.019(5)
C30 0.029(6) 0.023(6) 0.019(5) 0.008(5) 0.009(4) 0.017(5)
C31 0.021(5) 0.005(4) 0.013(5) 0.000(4) 0.007(4) 0.001(4)
C33 0.033(6) 0.026(6) 0.023(5) 0.012(5) 0.018(5) 0.024(5)
C34 0.031(5) 0.035(5) 0.026(5) 0.015(4) 0.011(4) 0.022(4)
C35 0.023(5) 0.031(5) 0.029(5) 0.016(4) 0.015(4) 0.019(4)
C36 0.032(6) 0.042(6) 0.036(7) 0.020(5) 0.012(5) 0.019(5)
C37 0.030(6) 0.035(6) 0.057(8) 0.024(6) 0.005(5) 0.011(5)
C38 0.045(7) 0.028(6) 0.057(8) 0.001(6) -0.003(6) 0.022(5)
C39 0.051(7) 0.034(6) 0.032(6) 0.010(5) 0.006(5) 0.024(5)
C40 0.042(6) 0.022(5) 0.026(6) 0.010(4) 0.016(5) 0.026(4)
C41 0.041(6) 0.035(5) 0.019(5) 0.014(4) 0.021(5) 0.027(4)
C42 0.047(6) 0.030(5) 0.019(5) 0.016(4) 0.012(5) 0.017(4)
C43 0.040(6) 0.037(6) 0.038(7) 0.021(5) 0.016(5) 0.016(5)
C44 0.040(7) 0.034(6) 0.047(7) 0.025(5) 0.021(6) 0.005(5)
C45 0.058(8) 0.030(7) 0.032(6) 0.017(5) 0.009(6) -0.002(5)
C46 0.043(6) 0.021(5) 0.029(6) 0.012(4) 0.014(5) 0.014(4)
C47 0.025(5) 0.030(5) 0.015(5) 0.013(4) 0.004(4) 0.014(4)
C48 0.026(4) 0.015(4) 0.028(6) 0.011(4) 0.015(4) 0.015(3)
C49 0.027(5) 0.019(4) 0.021(6) 0.010(4) 0.012(4) 0.014(4)
C50 0.017(5) 0.022(4) 0.016(5) 0.004(4) 0.010(4) 0.009(4)
C51 0.027(5) 0.021(4) 0.028(6) 0.013(5) 0.010(5) 0.015(4)
C52 0.021(5) 0.012(5) 0.033(6) 0.011(5) 0.006(4) 0.005(4)
C53 0.036(6) 0.017(5) 0.010(5) 0.004(4) 0.014(4) 0.012(4)
C54 0.029(5) 0.017(5) 0.027(6) 0.008(5) 0.013(5) 0.012(4)
C55 0.031(6) 0.016(5) 0.023(6) 0.004(5) 0.005(5) 0.009(4)
C56 0.025(5) 0.010(5) 0.039(6) 0.009(5) 0.010(5) 0.010(4)
C57 0.030(6) 0.010(5) 0.026(5) 0.001(4) 0.001(5) 0.003(4)
C58 0.057(8) 0.023(6) 0.041(7) 0.016(6) 0.016(6) 0.023(6)
C59 0.068(9) 0.043(8) 0.040(7) 0.016(7) 0.019(7) 0.032(7)
C60 0.060(9) 0.031(7) 0.030(6) 0.013(6) 0.006(6) 0.021(6)
C61 0.040(7) 0.022(6) 0.044(7) 0.016(6) 0.003(5) 0.008(5)
C62 0.037(7) 0.028(6) 0.044(6) 0.015(6) 0.006(5) 0.016(5)
C63 0.040(7) 0.029(7) 0.054(7) 0.017(6) 0.015(6) 0.022(6)
C64 0.035(6) 0.020(6) 0.052(7) 0.021(6) 0.013(6) 0.018(5)
C65 0.071(10) 0.040(8) 0.045(7) 0.011(7) 0.016(7) 0.040(7)
C66 0.059(9) 0.047(9) 0.061(9) 0.028(8) 0.031(8) 0.031(7)
C67 0.059(8) 0.034(7) 0.050(8) 0.027(7) 0.030(7) 0.019(6)
C69 0.034(6) 0.029(6) 0.025(6) 0.006(5) 0.003(5) 0.016(5)
C70 0.030(6) 0.023(6) 0.013(5) 0.002(4) 0.009(4) 0.007(5)
C71 0.042(7) 0.036(7) 0.041(7) 0.027(6) 0.021(6) 0.014(6)
C72 0.028(6) 0.028(7) 0.044(8) 0.008(6) 0.016(6) 0.009(5)
N1 0.049(6) 0.009(5) 0.011(4) -0.002(4) 0.004(4) 0.004(4)
N2 0.031(5) 0.029(5) 0.022(4) 0.018(4) 0.019(4) 0.020(4)
N3 0.024(5) 0.020(4) 0.041(6) 0.019(4) 0.013(4) 0.014(4)
N4 0.035(5) 0.031(5) 0.029(5) 0.016(4) 0.015(4) 0.018(4)
O1 0.028(4) 0.018(3) 0.019(4) 0.012(3) 0.005(3) 0.007(3)
O2 0.036(4) 0.014(3) 0.026(4) 0.009(3) -0.001(3) 0.010(3)
O3 0.039(4) 0.014(4) 0.014(3) 0.008(3) 0.009(3) 0.015(3)
O4 0.031(4) 0.011(3) 0.023(4) 0.007(3) 0.006(3) 0.008(3)
O5 0.024(3) 0.017(3) 0.027(4) 0.011(3) 0.008(3) 0.010(3)
O6 0.026(3) 0.010(3) 0.024(3) 0.004(2) 0.005(3) 0.008(2)
O7 0.029(3) 0.016(3) 0.015(3) 0.010(3) 0.013(3) 0.012(3)
O8 0.028(4) 0.031(4) 0.016(4) 0.013(3) 0.012(3) 0.011(3)
O9 0.033(4) 0.020(3) 0.018(4) 0.016(3) 0.009(3) 0.014(3)
O10 0.026(4) 0.015(3) 0.021(4) 0.007(3) 0.006(3) 0.012(3)
O11 0.023(3) 0.018(4) 0.014(3) 0.004(3) 0.011(3) 0.012(3)
O12 0.025(3) 0.017(3) 0.035(4) 0.012(3) 0.019(3) 0.013(3)
O13 0.031(4) 0.018(3) 0.029(4) 0.006(3) 0.015(3) 0.017(3)
O14 0.045(4) 0.030(5) 0.041(4) 0.017(4) -0.006(4) 0.005(4)
O15 0.029(4) 0.022(4) 0.035(4) 0.015(3) 0.010(3) 0.016(3)
Gd1 0.0233(3) 0.0116(3) 0.0172(3) 0.0071(2) 0.0084(2) 0.0088(2)
Gd2 0.0239(3) 0.0130(3) 0.0200(3) 0.0081(2) 0.0093(2) 0.0096(2)
C73 0.101(11) 0.049(10) 0.083(13) 0.014(10) -0.033(10) 0.029(8)
N5 0.104(12) 0.093(12) 0.19(2) 0.042(15) -0.086(14) 0.007(10)
C75 0.20(3) 0.45(5) 0.28(5) 0.22(5) 0.07(3) 0.25(3)
C74 0.22(4) 0.080(13) 0.49(8) 0.08(4) -0.10(4) -0.048(18)

loop_
_atom_type_symbol
_atom_type_description
_atom_type_scat_dispersion_real
_atom_type_scat_dispersion_imag
_atom_type_scat_source
C C 0.0033 0.0016 'International Tables Vol C Tables 4.2.6.8 and 6.1.1.4'
H H 0.0000 0.0000 'International Tables Vol C Tables 4.2.6.8 and 6.1.1.4'
N N 0.0061 0.0033 'International Tables Vol C Tables 4.2.6.8 and 6.1.1.4'
O O 0.0106 0.0060 'International Tables Vol C Tables 4.2.6.8 and 6.1.1.4'
Gd Gd -0.1653 3.9035 'International Tables Vol C Tables 4.2.6.8 and 6.1.1.4'
Cl Cl 0.1484 0.1585 'International Tables Vol C Tables 4.2.6.8 and 6.1.1.4'

loop_
_geom_angle_atom_site_label_1
_geom_angle_atom_site_label_2
_geom_angle_atom_site_label_3
_geom_angle
_geom_angle_site_symmetry_1
_geom_angle_site_symmetry_3
O2 C1 O1 119.5(9) . .
O2 C1 C2 119.1(8) . .
O1 C1 C2 121.3(8) . .
O2 C1 Gd1 58.1(5) . .
O1 C1 Gd1 62.8(5) . .
C2 C1 Gd1 168.5(7) . .
C7 C2 C3 120.0(9) . .
C7 C2 C1 118.2(8) . .
C3 C2 C1 121.5(9) . .
C4 C3 C2 119.1(9) . .
C5 C4 C3 120.9(9) . .
C5 C4 C8 118.0(9) . .
C3 C4 C8 121.0(9) . .
C4 C5 C6 119.9(10) . .
C7 C6 N1 122.5(9) . .
C7 C6 C5 119.0(9) . .
N1 C6 C5 118.4(9) . .
C6 C7 C2 120.7(9) . .
O4 C8 O3 120.1(8) . .
O4 C8 C4 118.0(8) . .
O3 C8 C4 121.8(9) . .
O4 C8 Gd2 57.4(5) . 2_556
O3 C8 Gd2 63.0(5) . 2_556
C4 C8 Gd2 169.6(7) . 2_556
N1 C9 C10 111.0(9) . .
C11 C10 C23 122.1(10) . .
C11 C10 C9 117.4(10) . .
C23 C10 C9 120.3(10) . .
C10 C11 C16 118.8(10) . .
C10 C11 C12 121.7(11) . .
C16 C11 C12 119.5(11) . .
C13 C12 C11 118.6(12) . .
C12 C13 C14 122.4(12) . .
C15 C14 C13 119.8(12) . .
C14 C15 C16 121.3(12) . .
C17 C16 C11 119.4(11) . .
C17 C16 C15 122.5(11) . .
C11 C16 C15 118.1(11) . .
C16 C17 C18 123.1(11) . .
C17 C18 C19 123.1(11) . .
C17 C18 C23 117.5(11) . .
C19 C18 C23 119.4(10) . .
C20 C19 C18 121.3(11) . .
C19 C20 C21 119.3(12) . .
C22 C21 C20 122.6(12) . .
C21 C22 C23 120.2(11) . .
C10 C23 C22 124.1(10) . .
C10 C23 C18 119.0(10) . .
C22 C23 C18 117.0(10) . .
O5 C24 O6 122.4(9) . .
O5 C24 C53 120.1(9) . 2_666
O6 C24 C53 117.6(9) . 2_666
O5 C24 Gd1 60.4(5) . .
O6 C24 Gd1 62.3(5) . .
C53 C24 Gd1 173.6(7) 2_666 .
O11 C25 O7 120.4(9) . .
O11 C25 C26 120.2(9) . .
O7 C25 C26 119.3(9) . .
O11 C25 Gd2 59.0(5) . .
O7 C25 Gd2 61.7(5) . .
C26 C25 Gd2 170.4(7) . .
C31 C26 C27 121.1(9) . .
C31 C26 C25 121.6(9) . .
C27 C26 C25 117.3(9) . .
C26 C27 C28 120.3(9) . .
N2 C28 C29 121.0(9) . .
N2 C28 C27 122.0(9) . .
C29 C28 C27 116.9(9) . .
C30 C29 C28 122.5(9) . .
C29 C30 C31 120.1(9) . .
C29 C30 C32 119.7(9) . 2_566
C31 C30 C32 120.1(9) . 2_566
C30 C31 C26 119.0(9) . .
O9 C32 O10 121.1(10) . .
O9 C32 C30 119.4(9) . 2_566
O10 C32 C30 119.5(9) . 2_566
O9 C32 Gd1 60.4(5) . .
O10 C32 Gd1 60.9(5) . .
C30 C32 Gd1 176.4(8) 2_566 .
N2 C33 C34 111.7(8) . .
C35 C34 C47 121.3(10) . .
C35 C34 C33 119.8(9) . .
C47 C34 C33 118.8(10) . .
C34 C35 C36 125.3(10) . .
C34 C35 C40 119.5(9) . .
C36 C35 C40 115.1(10) . .
C37 C36 C35 123.9(12) . .
C36 C37 C38 119.1(12) . .
C39 C38 C37 121.1(12) . .
C38 C39 C40 120.9(12) . .
C41 C40 C39 122.0(10) . .
C41 C40 C35 118.3(10) . .
C39 C40 C35 119.7(10) . .
C40 C41 C42 123.5(10) . .
C43 C42 C41 121.9(10) . .
C43 C42 C47 120.9(10) . .
C41 C42 C47 117.2(10) . .
C44 C43 C42 118.5(11) . .
C43 C44 C45 123.5(11) . .
C46 C45 C44 118.3(11) . .
C45 C46 C47 120.4(11) . .
C42 C47 C34 119.8(9) . .
C42 C47 C46 118.3(9) . .
C34 C47 C46 121.9(9) . .
O12 C48 O13 121.2(9) . .
O12 C48 C49 122.0(8) . .
O13 C48 C49 116.8(9) . .
O12 C48 Gd2 61.9(5) . .
O13 C48 Gd2 60.2(5) . .
C49 C48 Gd2 168.1(7) . .
C54 C49 C50 120.5(9) . .
C54 C49 C48 119.8(9) . .
C50 C49 C48 119.7(9) . .
C51 C50 C49 120.5(9) . .
C52 C51 C50 119.6(9) . .
C52 C51 N3 122.8(9) . .
C50 C51 N3 117.6(9) . .
C51 C52 C53 119.6(9) . .
C54 C53 C52 122.1(9) . .
C54 C53 C24 118.4(9) . 2_666
C52 C53 C24 119.5(9) . 2_666
C53 C54 C49 117.6(9) . .
N3 C55 C56 109.3(8) . .
C57 C56 C69 121.2(9) . .
C57 C56 C55 119.5(10) . .
C69 C56 C55 119.1(10) . .
C56 C57 C58 124.9(10) . .
C56 C57 C62 118.2(10) . .
C58 C57 C62 116.9(10) . .
C59 C58 C57 122.5(11) . .
C58 C59 C60 119.8(13) . .
C61 C60 C59 121.0(12) . .
C60 C61 C62 121.8(11) . .
C63 C62 C61 124.0(11) . .
C63 C62 C57 118.1(11) . .
C61 C62 C57 117.8(11) . .
C64 C63 C62 124.5(11) . .
C63 C64 C65 123.4(11) . .
C63 C64 C69 117.4(11) . .
C65 C64 C69 119.1(11) . .
C66 C65 C64 123.3(12) . .
C65 C66 C67 118.9(13) . .
C68 C67 C66 120.1(12) . .
C67 C68 C69 122.1(11) . .
C56 C69 C68 123.2(10) . .
C56 C69 C64 120.5(10) . .
C68 C69 C64 116.3(11) . .
O8 C70 N4 122.5(10) . .
C6 N1 C9 119.7(9) . .
C28 N2 C33 120.2(8) . .
C51 N3 C55 124.8(9) . .
C70 N4 C71 121.1(9) . .
C70 N4 C72 120.7(10) . .
C71 N4 C72 118.1(9) . .
C1 O1 Gd1 90.1(5) . .
C1 O2 Gd1 95.3(6) . .
C8 O3 Gd1 166.4(6) . 2_556
C8 O3 Gd2 89.9(5) . 2_556
Gd1 O3 Gd2 97.5(2) 2_556 2_556
C8 O4 Gd2 96.3(5) . 2_556
C24 O5 Gd1 94.0(6) . .
C24 O6 Gd2 138.5(6) . .
C24 O6 Gd1 90.6(6) . .
Gd2 O6 Gd1 99.5(3) . .
C25 O7 Gd1 128.5(6) . .
C25 O7 Gd2 91.1(6) . .
Gd1 O7 Gd2 99.2(2) . .
C70 O8 Gd1 130.6(7) . .
C32 O9 Gd1 93.1(6) . .
C32 O10 Gd1 92.4(6) . .
C25 O11 Gd2 95.0(6) . .
C48 O12 Gd2 91.7(5) . .
C48 O13 Gd2 92.6(6) . .
C73 O14 Gd2 126.7(10) . .
O8 Gd1 O2 97.9(3) . .
O8 Gd1 O7 82.7(2) . .
O2 Gd1 O7 152.0(2) . .
O8 Gd1 O3 83.2(2) . 2_556
O2 Gd1 O3 135.3(2) . 2_556
O7 Gd1 O3 72.7(2) . 2_556
O8 Gd1 O9 74.8(2) . .
O2 Gd1 O9 74.9(2) . .
O7 Gd1 O9 78.3(2) . .
O3 Gd1 O9 145.4(2) 2_556 .
O8 Gd1 O10 127.2(2) . .
O2 Gd1 O10 77.9(2) . .
O7 Gd1 O10 79.5(2) . .
O3 Gd1 O10 135.5(2) 2_556 .
O9 Gd1 O10 53.2(2) . .
O8 Gd1 O5 146.6(2) . .
O2 Gd1 O5 74.6(2) . .
O7 Gd1 O5 119.1(2) . .
O3 Gd1 O5 80.3(2) 2_556 .
O9 Gd1 O5 131.3(2) . .
O10 Gd1 O5 83.8(2) . .
O8 Gd1 O1 77.9(2) . .
O2 Gd1 O1 53.4(2) . .
O7 Gd1 O1 151.2(2) . .
O3 Gd1 O1 83.9(2) 2_556 .
O9 Gd1 O1 116.2(2) . .
O10 Gd1 O1 129.3(2) . .
O5 Gd1 O1 71.5(2) . .
O8 Gd1 O6 142.0(2) . .
O2 Gd1 O6 119.8(2) . .
O7 Gd1 O6 66.5(2) . .
O3 Gd1 O6 67.0(2) 2_556 .
O9 Gd1 O6 117.5(2) . .
O10 Gd1 O6 70.2(2) . .
O5 Gd1 O6 52.7(2) . .
O1 Gd1 O6 119.5(2) . .
O8 Gd1 C1 90.9(3) . .
O2 Gd1 C1 26.6(2) . .
O7 Gd1 C1 173.1(2) . .
O3 Gd1 C1 109.2(2) 2_556 .
O9 Gd1 C1 97.6(2) . .
O10 Gd1 C1 102.6(3) . .
O5 Gd1 C1 67.7(2) . .
O1 Gd1 C1 27.2(2) . .
O6 Gd1 C1 120.3(2) . .
O8 Gd1 C32 101.1(3) . .
O2 Gd1 C32 73.6(3) . .
O7 Gd1 C32 78.7(3) . .
O3 Gd1 C32 150.4(3) 2_556 .
O9 Gd1 C32 26.5(3) . .
O10 Gd1 C32 26.7(3) . .
O5 Gd1 C32 107.6(3) . .
O1 Gd1 C32 125.8(3) . .
O6 Gd1 C32 94.6(3) . .
C1 Gd1 C32 100.1(3) . .
O8 Gd1 C24 156.4(3) . .
O2 Gd1 C24 96.0(3) . .
O7 Gd1 C24 93.7(3) . .
O3 Gd1 C24 73.5(3) 2_556 .
O9 Gd1 C24 127.5(3) . .
O10 Gd1 C24 74.4(3) . .
O5 Gd1 C24 25.6(3) . .
O1 Gd1 C24 95.5(3) . .
O6 Gd1 C24 27.2(3) . .
C1 Gd1 C24 93.1(3) . .
C32 Gd1 C24 101.1(3) . .
O6 Gd2 O14 153.8(3) . .
O6 Gd2 O15 78.1(2) . .
O14 Gd2 O15 83.0(3) . .
O6 Gd2 O4 116.6(2) . 2_556
O14 Gd2 O4 74.2(3) . 2_556
O15 Gd2 O4 73.4(2) . 2_556
O6 Gd2 O13 82.4(2) . .
O14 Gd2 O13 75.5(3) . .
O15 Gd2 O13 76.0(2) . .
O4 Gd2 O13 138.9(2) 2_556 .
O6 Gd2 O11 119.5(2) . .
O14 Gd2 O11 86.1(3) . .
O15 Gd2 O11 146.9(2) . .
O4 Gd2 O11 73.6(2) 2_556 .
O13 Gd2 O11 130.8(2) . .
O6 Gd2 O12 99.7(2) . .
O14 Gd2 O12 78.2(3) . .
O15 Gd2 O12 128.7(2) . .
O4 Gd2 O12 141.8(2) 2_556 .
O13 Gd2 O12 53.2(2) . .
O11 Gd2 O12 78.7(2) . .
O6 Gd2 O7 67.8(2) . .
O14 Gd2 O7 134.5(3) . .
O15 Gd2 O7 142.0(2) . .
O4 Gd2 O7 107.0(2) 2_556 .
O13 Gd2 O7 114.0(2) . .
O11 Gd2 O7 53.1(2) . .
O12 Gd2 O7 75.0(2) . .
O6 Gd2 O3 67.9(2) . 2_556
O14 Gd2 O3 127.4(2) . 2_556
O15 Gd2 O3 82.5(2) . 2_556
O4 Gd2 O3 53.3(2) 2_556 2_556
O13 Gd2 O3 146.4(2) . 2_556
O11 Gd2 O3 79.7(2) . 2_556
O12 Gd2 O3 144.8(2) . 2_556
O7 Gd2 O3 69.8(2) . 2_556
O6 Gd2 C48 93.9(3) . .
O14 Gd2 C48 72.5(3) . .
O15 Gd2 C48 102.5(3) . .
O4 Gd2 C48 146.7(3) 2_556 .
O13 Gd2 C48 27.2(2) . .
O11 Gd2 C48 103.8(3) . .
O12 Gd2 C48 26.3(2) . .
O7 Gd2 C48 96.3(2) . .
O3 Gd2 C48 160.0(3) 2_556 .
O6 Gd2 C25 94.6(3) . .
O14 Gd2 C25 109.6(3) . .
O15 Gd2 C25 156.9(3) . .
O4 Gd2 C25 91.0(2) 2_556 .
O13 Gd2 C25 125.2(2) . .
O11 Gd2 C25 26.0(2) . .
O12 Gd2 C25 73.8(2) . .
O7 Gd2 C25 27.2(3) . .
O3 Gd2 C25 74.5(2) 2_556 .
C48 Gd2 C25 99.9(3) . .
O6 Gd2 C8 92.0(3) . 2_556
O14 Gd2 C8 100.4(3) . 2_556
O15 Gd2 C8 74.8(3) . 2_556
O4 Gd2 C8 26.3(2) 2_556 2_556
O13 Gd2 C8 150.9(3) . 2_556
O11 Gd2 C8 76.6(3) . 2_556
O12 Gd2 C8 155.3(3) . 2_556
O7 Gd2 C8 89.7(3) . 2_556
O3 Gd2 C8 27.1(2) 2_556 2_556
C48 Gd2 C8 172.8(3) . 2_556
C25 Gd2 C8 83.7(3) . 2_556
O14 C73 N5 127.3(17) . .
C73 N5 C74 117(2) . .
C73 N5 C75 122(2) . .
C74 N5 C75 119(3) . .

loop_
_geom_bond_atom_site_label_1
_geom_bond_atom_site_label_2
_geom_bond_distance
_geom_bond_site_symmetry_2
C1 O2 1.258(11) .
C1 O1 1.279(11) .
C1 C2 1.474(13) .
C1 Gd1 2.800(9) .
C2 C7 1.387(13) .
C2 C3 1.397(13) .
C3 C4 1.378(14) .
C4 C5 1.377(14) .
C4 C8 1.489(12) .
C5 C6 1.408(13) .
C6 C7 1.374(14) .
C6 N1 1.391(13) .
C8 O4 1.264(11) .
C8 O3 1.293(11) .
C8 Gd2 2.839(9) 2_556
C9 N1 1.472(13) .
C9 C10 1.525(15) .
C10 C11 1.397(16) .
C10 C23 1.412(15) .
C11 C16 1.417(16) .
C11 C12 1.427(16) .
C12 C13 1.393(17) .
C13 C14 1.395(19) .
C14 C15 1.338(18) .
C15 C16 1.459(17) .
C16 C17 1.385(16) .
C17 C18 1.408(16) .
C18 C19 1.421(16) .
C18 C23 1.436(15) .
C19 C20 1.347(13) .
C20 C21 1.398(16) .
C21 C22 1.354(12) .
C22 C23 1.436(12) .
C24 O5 1.234(12) .
C24 O6 1.302(12) .
C24 C53 1.533(14) 2_666
C24 Gd1 2.849(10) .
C25 O11 1.241(12) .
C25 O7 1.292(12) .
C25 C26 1.498(13) .
C25 Gd2 2.824(10) .
C26 C31 1.388(13) .
C26 C27 1.390(14) .
C27 C28 1.423(13) .
C28 N2 1.375(13) .
C28 C29 1.388(13) .
C29 C30 1.382(14) .
C30 C31 1.386(13) .
C30 C32 1.498(14) 2_566
C32 O9 1.251(12) .
C32 O10 1.262(12) .
C32 C30 1.498(14) 2_566
C32 Gd1 2.803(10) .
C33 N2 1.455(12) .
C33 C34 1.510(14) .
C34 C35 1.382(16) .
C34 C47 1.439(12) .
C35 C36 1.436(15) .
C35 C40 1.453(14) .
C36 C37 1.352(17) .
C37 C38 1.413(19) .
C38 C39 1.352(18) .
C39 C40 1.424(16) .
C40 C41 1.401(15) .
C41 C42 1.413(16) .
C42 C43 1.397(16) .
C42 C47 1.438(14) .
C43 C44 1.363(13) .
C44 C45 1.430(17) .
C45 C46 1.377(13) .
C46 C47 1.440(12) .
C48 O12 1.232(11) .
C48 O13 1.269(11) .
C48 C49 1.504(14) .
C48 Gd2 2.776(10) .
C49 C54 1.387(13) .
C49 C50 1.413(13) .
C50 C51 1.376(14) .
C51 C52 1.371(14) .
C51 N3 1.381(13) .
C52 C53 1.405(13) .
C53 C54 1.380(14) .
C53 C24 1.533(14) 2_666
C55 N3 1.494(13) .
C55 C56 1.513(13) .
C56 C57 1.406(15) .
C56 C69 1.416(15) .
C57 C58 1.442(16) .
C57 C62 1.463(15) .
C58 C59 1.361(17) .
C59 C60 1.415(17) .
C60 C61 1.353(17) .
C61 C62 1.442(17) .
C62 C63 1.417(17) .
C63 C64 1.358(17) .
C64 C65 1.380(17) .
C64 C69 1.450(14) .
C65 C66 1.360(19) .
C66 C67 1.408(18) .
C67 C68 1.370(16) .
C68 C69 1.427(16) .
C70 O8 1.262(13) .
C70 N4 1.330(13) .
C71 N4 1.457(13) .
C72 N4 1.463(14) .
O1 Gd1 2.490(7) .
O2 Gd1 2.387(7) .
O3 Gd1 2.431(7) 2_556
O3 Gd2 2.530(7) 2_556
O4 Gd2 2.408(7) 2_556
O5 Gd1 2.483(7) .
O6 Gd2 2.361(7) .
O6 Gd1 2.522(7) .
O7 Gd1 2.410(7) .
O7 Gd2 2.486(7) .
O8 Gd1 2.350(7) .
O9 Gd1 2.441(6) .
O10 Gd1 2.451(7) .
O11 Gd2 2.430(6) .
O12 Gd2 2.450(7) .
O13 Gd2 2.411(7) .
O14 C73 1.276(18) .
O14 Gd2 2.374(8) .
O15 Gd2 2.404(7) .
Gd1 O3 2.431(7) 2_556
Gd2 O4 2.408(7) 2_556
Gd2 O3 2.530(7) 2_556
Gd2 C8 2.839(9) 2_556
C73 N5 1.31(2) .
N5 C74 1.461(18) .
N5 C75 1.490(17) .

loop_
_platon_squeeze_void_nr
_platon_squeeze_void_average_x
_platon_squeeze_void_average_y
_platon_squeeze_void_average_z
_platon_squeeze_void_volume
_platon_squeeze_void_count_electrons
_platon_squeeze_void_content
1 0.285 0.781 0.633 371 191 ' '
2 0.500 0.500 1.000 112 54 ' '
3 0.715 0.219 0.367 371 191 ' '
